data_4325274
loop_
_publ_author_name
'Minao Tang'
'Dongfeng Li'
'Uma Prasad Mallik'
'Yuan-Zhu Zhang'
'Rodolphe Cl\'erac'
'Gordon T. Yee'
'Myung-Hwan Whangbo'
'Amshumali Mungalimane'
'Stephen M. Holmes'

_publ_section_title
;
 Synthesis and Characterization of Di- and Trivalent Pyrazolylborate
 \b-Diketonates and Cyanometalates
;
_journal_name_full 'Inorganic Chemistry'
_journal_page_first 5153
_journal_page_last 5164
_journal_paper_doi 10.1021/ic200464t
_journal_volume 50
_journal_year 2011
_chemical_formula_sum 'C50 H38 Co2 F6 N14 O6 S2'
_chemical_formula_weight 1226.92
_chemical_name_common Co(CN)2
_chemical_name_systematic
; 
 ? 
;
_space_group_IT_number 15
_symmetry_cell_setting monoclinic
_symmetry_space_group_name_Hall '-C 2yc'
_symmetry_space_group_name_H-M 'C 1 2/c 1'
_atom_sites_solution_hydrogens geom
_atom_sites_solution_primary direct
_atom_sites_solution_secondary difmap
_audit_creation_method SHELXL-97
_cell_angle_alpha 90.00
_cell_angle_beta 109.58(3)
_cell_angle_gamma 90.00
_cell_formula_units_Z 2
_cell_length_a 15.282(3)
_cell_length_b 14.216(3)
_cell_length_c 12.110(2)
_cell_measurement_temperature 90(2)
_cell_volume 2478.8(9)
_computing_cell_refinement 'SCALEPACK (Otwinowski & Minor, 1997)'
_computing_data_collection 'COLLECT (Nonius, 1998)'
_computing_data_reduction 'DENZO-SMN (Otwinowski & Minor, 1997)'
_computing_molecular_graphics 'XP in SHELXTL (Sheldrick, 1994)'
_computing_structure_refinement 'SHELXL-97 (Sheldrick, 1997)'
_computing_structure_solution 'SHELXS-97 (Sheldrick, 1990)'
_diffrn_ambient_temperature 90(2)
_diffrn_measured_fraction_theta_full 1.000
_diffrn_measured_fraction_theta_max 1.000
_diffrn_measurement_device_type 'Nonius KappaCCD diffractor'
_diffrn_measurement_method '\w scans at fixed \c = 55\%'
_diffrn_radiation_monochromator graphite
_diffrn_radiation_source 'fine-focus sealed tube'
_diffrn_radiation_type MoK\a
_diffrn_radiation_wavelength 0.71073
_diffrn_reflns_av_R_equivalents 0.0502
_diffrn_reflns_av_sigmaI/netI 0.0662
_diffrn_reflns_limit_h_max 18
_diffrn_reflns_limit_h_min -18
_diffrn_reflns_limit_k_max 16
_diffrn_reflns_limit_k_min -15
_diffrn_reflns_limit_l_max 14
_diffrn_reflns_limit_l_min -14
_diffrn_reflns_number 4183
_diffrn_reflns_theta_full 25.00
_diffrn_reflns_theta_max 25.00
_diffrn_reflns_theta_min 2.01
_exptl_absorpt_coefficient_mu 0.844
_exptl_absorpt_correction_T_max 0.8838
_exptl_absorpt_correction_T_min 0.8493
_exptl_absorpt_correction_type multi-scan
_exptl_absorpt_process_details 'scalepack (otwinowski & Minor, 1997)'
_exptl_crystal_density_diffrn 1.644
_exptl_crystal_F_000 1248
_exptl_crystal_size_max 0.20
_exptl_crystal_size_mid 0.15
_exptl_crystal_size_min 0.15
_refine_diff_density_max 1.065
_refine_diff_density_min -0.424
_refine_diff_density_rms 0.101
_refine_ls_extinction_method none
_refine_ls_goodness_of_fit_ref 1.162
_refine_ls_hydrogen_treatment constr
_refine_ls_matrix_type full
_refine_ls_number_parameters 192
_refine_ls_number_reflns 2194
_refine_ls_number_restraints 33
_refine_ls_restrained_S_all 1.163
_refine_ls_R_factor_all 0.0880
_refine_ls_R_factor_gt 0.0622
_refine_ls_shift/su_max 0.000
_refine_ls_shift/su_mean 0.000
_refine_ls_structure_factor_coef Fsqd
_refine_ls_weighting_details 'calc w=1/[\s^2^(Fo^2^)+(0.0384P)^2^+24.3569P] where P=(Fo^2^+2Fc^2^)/3'
_refine_ls_weighting_scheme calc
_refine_ls_wR_factor_gt 0.1555
_refine_ls_wR_factor_ref 0.1657
_reflns_number_gt 1637
_reflns_number_total 2194
_reflns_threshold_expression >2sigma(I)
_cod_data_source_file ic200464t_si_002_8.cif
_cod_data_source_block 10_k06333
_cod_original_sg_symbol_H-M 'C 2/c'
_cod_database_code 4325274

loop_
_symmetry_equiv_pos_as_xyz
'x, y, z'
'-x, y, -z+1/2'
'x+1/2, y+1/2, z'
'-x+1/2, y+1/2, -z+1/2'
'-x, -y, -z'
'x, -y, z-1/2'
'-x+1/2, -y+1/2, -z'
'x+1/2, -y+1/2, z-1/2'

loop_
_atom_site_label
_atom_site_type_symbol
_atom_site_fract_x
_atom_site_fract_y
_atom_site_fract_z
_atom_site_U_iso_or_equiv
_atom_site_adp_type
_atom_site_occupancy
_atom_site_symmetry_multiplicity
_atom_site_calc_flag
_atom_site_refinement_flags
Co1 Co 0.5000 0.30159(7) 0.7500 0.0184(3) Uani 1 2 d S
S1 S 0.23225(16) 0.69547(17) 0.46458(19) 0.0272(6) Uani 0.50 1 d P
O1 O 0.2852(3) 0.6265(3) 0.5465(3) 0.0445(11) Uani 0.50 1 d P
O2 O 0.1393(3) 0.6817(3) 0.4483(3) 0.0517(13) Uani 0.50 1 d P
O3 O 0.2518(3) 0.6883(3) 0.3643(3) 0.0458(11) Uani 0.50 1 d P
C1T C 0.23225(16) 0.69547(17) 0.46458(19) 0.0272(6) Uani 0.50 1 d P
F1 F 0.2852(3) 0.6265(3) 0.5465(3) 0.0445(11) Uani 0.50 1 d P
F2 F 0.1393(3) 0.6817(3) 0.4483(3) 0.0517(13) Uani 0.50 1 d P
F3 F 0.2518(3) 0.6883(3) 0.3643(3) 0.0458(11) Uani 0.50 1 d P
N1 N 0.4767(3) 0.2996(3) 0.5825(4) 0.0216(10) Uani 1 1 d .
N2 N 0.4040(3) 0.2038(3) 0.7108(4) 0.0199(10) Uani 1 1 d .
N3 N 0.3527(4) 0.4528(4) 0.7043(4) 0.0369(13) Uani 1 1 d .
C1 C 0.5147(4) 0.3572(4) 0.5236(5) 0.0283(14) Uani 1 1 d .
H1A H 0.5627 0.3988 0.5664 0.034 Uiso 1 1 calc R
C2 C 0.4864(5) 0.3580(5) 0.4027(5) 0.0357(16) Uani 1 1 d .
H2A H 0.5143 0.3997 0.3629 0.043 Uiso 1 1 calc R
C3 C 0.4175(5) 0.2976(5) 0.3410(5) 0.0381(16) Uani 1 1 d .
H3A H 0.3966 0.2976 0.2578 0.046 Uiso 1 1 calc R
C4 C 0.3785(4) 0.2367(5) 0.4003(5) 0.0328(15) Uani 1 1 d .
H4A H 0.3317 0.1935 0.3584 0.039 Uiso 1 1 calc R
C5 C 0.4085(4) 0.2394(4) 0.5214(5) 0.0235(12) Uani 1 1 d .
C6 C 0.3701(4) 0.1821(4) 0.5946(5) 0.0251(13) Uani 1 1 d .
C7 C 0.3043(4) 0.1126(4) 0.5533(6) 0.0308(14) Uani 1 1 d .
H7A H 0.2821 0.0969 0.4724 0.037 Uiso 1 1 calc R
C8 C 0.2710(4) 0.0662(4) 0.6312(6) 0.0332(15) Uani 1 1 d .
H8A H 0.2246 0.0191 0.6036 0.040 Uiso 1 1 calc R
C9 C 0.3046(4) 0.0877(4) 0.7481(5) 0.0304(14) Uani 1 1 d .
H9A H 0.2824 0.0558 0.8023 0.037 Uiso 1 1 calc R
C10 C 0.3721(4) 0.1575(4) 0.7859(5) 0.0248(13) Uani 1 1 d .
H10A H 0.3962 0.1727 0.8669 0.030 Uiso 1 1 calc R
C11 C 0.4090(4) 0.3960(4) 0.7210(5) 0.0219(12) Uani 1 1 d .
N1S N 0.5000 0.0000 1.0000 0.014(2) Uani 0.50 2 d SPU
C1S C 0.5040(10) 0.0545(9) 1.2184(10) 0.034(3) Uani 0.50 1 d PU
H1SA H 0.5353 0.1134 1.2424 0.051 Uiso 0.50 1 d PR
H1SD H 0.4411 0.0596 1.2174 0.051 Uiso 0.50 1 d PR
H1SB H 0.5355 0.0062 1.2725 0.051 Uiso 0.50 1 d PR
C2S C 0.5053(8) 0.0299(9) 1.0963(11) 0.033(2) Uani 0.50 1 d PU

loop_
_atom_site_aniso_label
_atom_site_aniso_U_11
_atom_site_aniso_U_22
_atom_site_aniso_U_33
_atom_site_aniso_U_23
_atom_site_aniso_U_13
_atom_site_aniso_U_12
Co1 0.0222(6) 0.0135(6) 0.0201(6) 0.000 0.0078(4) 0.000
S1 0.0327(13) 0.0253(13) 0.0249(12) -0.0016(11) 0.0112(10) -0.0017(11)
O1 0.058(3) 0.043(3) 0.033(2) 0.0132(19) 0.017(2) 0.013(2)
O2 0.041(2) 0.079(4) 0.037(2) -0.013(2) 0.0157(19) -0.025(2)
O3 0.046(2) 0.061(3) 0.032(2) -0.015(2) 0.0134(19) 0.009(2)
C1T 0.0327(13) 0.0253(13) 0.0249(12) -0.0016(11) 0.0112(10) -0.0017(11)
F1 0.058(3) 0.043(3) 0.033(2) 0.0132(19) 0.017(2) 0.013(2)
F2 0.041(2) 0.079(4) 0.037(2) -0.013(2) 0.0157(19) -0.025(2)
F3 0.046(2) 0.061(3) 0.032(2) -0.015(2) 0.0134(19) 0.009(2)
N1 0.023(2) 0.019(2) 0.024(2) -0.003(2) 0.010(2) 0.001(2)
N2 0.019(2) 0.016(2) 0.025(2) -0.002(2) 0.0087(19) 0.003(2)
N3 0.041(3) 0.028(3) 0.037(3) -0.006(2) 0.007(3) 0.010(3)
C1 0.036(3) 0.019(3) 0.035(3) 0.004(3) 0.018(3) 0.003(3)
C2 0.050(4) 0.033(4) 0.030(3) 0.003(3) 0.022(3) 0.000(3)
C3 0.051(4) 0.041(4) 0.022(3) -0.003(3) 0.011(3) 0.005(3)
C4 0.036(4) 0.035(4) 0.026(3) -0.009(3) 0.008(3) -0.001(3)
C5 0.024(3) 0.024(3) 0.022(3) -0.002(2) 0.007(2) 0.002(2)
C6 0.021(3) 0.026(3) 0.027(3) -0.003(3) 0.007(2) 0.001(2)
C7 0.024(3) 0.028(4) 0.040(4) -0.012(3) 0.010(3) -0.005(3)
C8 0.026(3) 0.023(3) 0.053(4) -0.016(3) 0.016(3) -0.011(3)
C9 0.034(3) 0.020(3) 0.043(4) -0.004(3) 0.019(3) -0.004(3)
C10 0.026(3) 0.018(3) 0.034(3) 0.000(3) 0.014(3) 0.004(2)
C11 0.025(3) 0.020(3) 0.020(3) -0.003(2) 0.007(2) 0.000(3)
N1S 0.011(5) 0.021(5) 0.015(4) 0.020(4) 0.012(4) 0.009(4)
C1S 0.033(5) 0.030(5) 0.036(6) 0.001(4) 0.006(5) -0.002(5)
C2S 0.025(4) 0.024(5) 0.042(5) 0.011(4) 0.002(4) 0.001(4)

loop_
_atom_type_symbol
_atom_type_description
_atom_type_scat_dispersion_real
_atom_type_scat_dispersion_imag
_atom_type_scat_source
C C 0.0033 0.0016 'International Tables Vol C Tables 4.2.6.8 and 6.1.1.4'
H H 0.0000 0.0000 'International Tables Vol C Tables 4.2.6.8 and 6.1.1.4'
N N 0.0061 0.0033 'International Tables Vol C Tables 4.2.6.8 and 6.1.1.4'
O O 0.0106 0.0060 'International Tables Vol C Tables 4.2.6.8 and 6.1.1.4'
F F 0.0171 0.0103 'International Tables Vol C Tables 4.2.6.8 and 6.1.1.4'
S S 0.1246 0.1234 'International Tables Vol C Tables 4.2.6.8 and 6.1.1.4'
Co Co 0.3494 0.9721 'International Tables Vol C Tables 4.2.6.8 and 6.1.1.4'

loop_
_geom_angle_atom_site_label_1
_geom_angle_atom_site_label_2
_geom_angle_atom_site_label_3
_geom_angle
_geom_angle_site_symmetry_1
_geom_angle_site_symmetry_3
C11 Co1 C11 88.8(3) 2_656 .
C11 Co1 N1 94.1(2) 2_656 .
C11 Co1 N1 87.1(2) . .
C11 Co1 N1 87.1(2) 2_656 2_656
C11 Co1 N1 94.1(2) . 2_656
N1 Co1 N1 178.3(3) . 2_656
C11 Co1 N2 177.0(2) 2_656 .
C11 Co1 N2 90.8(2) . .
N1 Co1 N2 82.91(18) . .
N1 Co1 N2 95.90(18) 2_656 .
C11 Co1 N2 90.8(2) 2_656 2_656
C11 Co1 N2 177.0(2) . 2_656
N1 Co1 N2 95.90(18) . 2_656
N1 Co1 N2 82.91(18) 2_656 2_656
N2 Co1 N2 89.7(2) . 2_656
O3 S1 O2 112.8(3) . .
O3 S1 O1 109.1(3) . .
O2 S1 O1 108.5(3) . .
O3 S1 C1T 112.3(3) . 7_566
O2 S1 C1T 109.1(3) . 7_566
O1 S1 C1T 104.7(3) . 7_566
O3 S1 S1 112.3(3) . 7_566
O2 S1 S1 109.1(3) . 7_566
O1 S1 S1 104.7(3) . 7_566
C1T S1 S1 0.00(16) 7_566 7_566
C1 N1 C5 119.1(5) . .
C1 N1 Co1 126.0(4) . .
C5 N1 Co1 114.6(4) . .
C10 N2 C6 119.5(5) . .
C10 N2 Co1 126.6(4) . .
C6 N2 Co1 113.9(4) . .
N1 C1 C2 122.2(6) . .
C3 C2 C1 118.9(6) . .
C2 C3 C4 119.8(6) . .
C3 C4 C5 119.1(6) . .
N1 C5 C4 121.0(5) . .
N1 C5 C6 114.3(5) . .
C4 C5 C6 124.7(5) . .
N2 C6 C7 121.0(5) . .
N2 C6 C5 114.2(5) . .
C7 C6 C5 124.8(5) . .
C6 C7 C8 119.1(6) . .
C9 C8 C7 120.2(5) . .
C8 C9 C10 118.6(6) . .
N2 C10 C9 121.6(5) . .
N3 C11 Co1 178.9(5) . .
C2S N1S C2S 179.997(5) 5_657 .
C1S C1S C2S 164.9(14) 2_657 .
N1S C2S C1S 171.6(11) . .

loop_
_geom_bond_atom_site_label_1
_geom_bond_atom_site_label_2
_geom_bond_distance
_geom_bond_site_symmetry_2
Co1 C11 1.880(6) 2_656
Co1 C11 1.880(6) .
Co1 N1 1.939(4) .
Co1 N1 1.939(4) 2_656
Co1 N2 1.961(4) .
Co1 N2 1.961(4) 2_656
S1 O3 1.348(4) .
S1 O2 1.381(5) .
S1 O1 1.436(4) .
S1 C1T 1.767(5) 7_566
S1 S1 1.767(5) 7_566
N1 C1 1.338(7) .
N1 C5 1.360(7) .
N2 C10 1.338(7) .
N2 C6 1.362(7) .
N3 C11 1.147(7) .
C1 C2 1.381(8) .
C2 C3 1.370(9) .
C3 C4 1.381(9) .
C4 C5 1.383(8) .
C5 C6 1.463(8) .
C6 C7 1.379(8) .
C7 C8 1.381(9) .
C8 C9 1.369(8) .
C9 C10 1.394(8) .
N1S C2S 1.219(13) 5_657
N1S C2S 1.219(14) .
C1S C1S 0.81(2) 2_657
C1S C2S 1.526(16) .
